data_1554785
loop_
_publ_author_name
'Hoffmann, Kerstin'
'Guentner, Manuel'
'Mayer, Peter'
'Dube, Henry'

_publ_section_title
;
 Symmetric and nonsymmetric bis-hemithioindigos -- precise visible light
 controlled shape-shifters
;
_journal_issue 8
_journal_name_full 'Organic Chemistry Frontiers'
_journal_page_first 1244
_journal_paper_doi 10.1039/C9QO00202B
_journal_volume 6
_journal_year 2019
_chemical_formula_moiety 'C11 H12 O4 S2'
_chemical_formula_sum 'C11 H12 O4 S2'
_chemical_formula_weight 272.33
_chemical_name_common KH-195
_space_group_crystal_system triclinic
_space_group_IT_number 2
_space_group_name_Hall '-P 1'
_space_group_name_H-M_alt 'P -1'
_atom_sites_solution_hydrogens mixed
_audit_block_code C11H12O4S2_wv669_dube
_audit_creation_method 'APEX3 v2017.3-0'
_audit_update_record
;
2019-02-04 deposited with the CCDC.	2019-03-13 downloaded from the CCDC.
;
_cell_angle_alpha 81.694(2)
_cell_angle_beta 82.410(2)
_cell_angle_gamma 74.5610(10)
_cell_formula_units_Z 2
_cell_length_a 5.1535(2)
_cell_length_b 7.3073(3)
_cell_length_c 16.2864(7)
_cell_measurement_reflns_used 5507
_cell_measurement_temperature 109.(2)
_cell_measurement_theta_max 30.5213
_cell_measurement_theta_min 2.9111
_cell_volume 582.16(4)
_computing_cell_refinement 'SAINT V8.38A (Bruker AXS Inc., 2017)'
_computing_data_collection 'APEX3 v2016.5-0, Bruker AXS (2016)'
_computing_data_reduction 'SAINT V8.38A (Bruker AXS Inc., 2017)'
_computing_molecular_graphics 'shelXle (C.B. Huebschle, rev 833)'
_computing_structure_refinement 'SHELXL-2016/6 (Sheldrick, 2016)'
_computing_structure_solution 'SHELXT 2014/5 (Sheldrick, 2014)'
_diffrn_ambient_temperature 109.(2)
_diffrn_detector_area_resol_mean 7.3910
_diffrn_measured_fraction_theta_full 0.998
_diffrn_measured_fraction_theta_max 0.997
_diffrn_measurement_device 'fixed-chi three-circle diffractometer'
_diffrn_measurement_device_type 'Bruker D8 Venture TXS'
_diffrn_measurement_method 'mix of phi and omega scans'
_diffrn_radiation_monochromator 'focusing mirrors'
_diffrn_radiation_type MoK\a
_diffrn_radiation_wavelength 0.71073
_diffrn_reflns_av_R_equivalents 0.0352
_diffrn_reflns_av_unetI/netI 0.0407
_diffrn_reflns_Laue_measured_fraction_full 0.998
_diffrn_reflns_Laue_measured_fraction_max 0.997
_diffrn_reflns_limit_h_max 7
_diffrn_reflns_limit_h_min -7
_diffrn_reflns_limit_k_max 10
_diffrn_reflns_limit_k_min -10
_diffrn_reflns_limit_l_max 23
_diffrn_reflns_limit_l_min -23
_diffrn_reflns_number 10443
_diffrn_reflns_point_group_measured_fraction_full 0.998
_diffrn_reflns_point_group_measured_fraction_max 0.997
_diffrn_reflns_theta_full 25.242
_diffrn_reflns_theta_max 30.508
_diffrn_reflns_theta_min 2.540
_diffrn_source 'rotating anode (TXS)'
_diffrn_source_current 50
_diffrn_source_power 2.5
_diffrn_source_type 'Bruker TXS'
_diffrn_source_voltage 50
_exptl_absorpt_coefficient_mu 0.456
_exptl_absorpt_correction_T_max 0.98
_exptl_absorpt_correction_T_min 0.94
_exptl_absorpt_correction_type multi-scan
_exptl_absorpt_process_details
;
SADABS-2016/2 - Bruker AXS area detector scaling and absorption correction
;
_exptl_crystal_colour colourless
_exptl_crystal_density_diffrn 1.554
_exptl_crystal_density_method 'not measured'
_exptl_crystal_description block
_exptl_crystal_F_000 284
_exptl_crystal_size_max 0.060
_exptl_crystal_size_mid 0.050
_exptl_crystal_size_min 0.050
_refine_diff_density_max 0.521
_refine_diff_density_min -0.407
_refine_diff_density_rms 0.071
_refine_ls_extinction_method none
_refine_ls_goodness_of_fit_ref 1.076
_refine_ls_hydrogen_treatment mixed
_refine_ls_matrix_type full
_refine_ls_number_parameters 163
_refine_ls_number_reflns 3549
_refine_ls_number_restraints 0
_refine_ls_restrained_S_all 1.076
_refine_ls_R_factor_all 0.0459
_refine_ls_R_factor_gt 0.0367
_refine_ls_shift/su_max 0.000
_refine_ls_shift/su_mean 0.000
_refine_ls_structure_factor_coef Fsqd
_refine_ls_weighting_details 'w=1/[\s^2^(Fo^2^)+(0.0411P)^2^+0.3712P] where P=(Fo^2^+2Fc^2^)/3'
_refine_ls_weighting_scheme calc
_refine_ls_wR_factor_gt 0.0941
_refine_ls_wR_factor_ref 0.0995
_reflns_Friedel_coverage 0.000
_reflns_number_gt 3016
_reflns_number_total 3549
_reflns_threshold_expression 'I > 2\s(I)'
_cod_data_source_file c9qo00202b2.cif
_cod_data_source_block wv669
_cod_depositor_comments
;
The following automatic conversions were performed:

data item '_exptl_absorpt_correction_type' value 'Multi-Scan' was
changed to 'multi-scan' in accordance with the
/home/saulius/struct/COD-crude-data/automatic-downloads/DataCite-retrospective/RSC/depositions/lib/dictionaries/cif_core.dic
dictionary named 'cif_core.dic' version 2.4.2 last updated on
2011-04-26.

Automatic conversion script
Id: cif_fix_values 6909 2019-04-08 15:41:33Z antanas 
;
_cod_database_code 1554785
_shelx_estimated_absorpt_t_min 0.973
_shelx_estimated_absorpt_t_max 0.978
_shelx_space_group_comment
;
The symmetry employed for this shelxl refinement is uniquely defined
by the following loop, which should always be used as a source of
symmetry information in preference to the above space-group names.
They are only intended as comments.
;

loop_
_space_group_symop_operation_xyz
'x, y, z'
'-x, -y, -z'

loop_
_atom_site_label
_atom_site_type_symbol
_atom_site_fract_x
_atom_site_fract_y
_atom_site_fract_z
_atom_site_U_iso_or_equiv
_atom_site_adp_type
_atom_site_occupancy
_atom_site_site_symmetry_order
_atom_site_calc_flag
_atom_site_refinement_flags_posn
_atom_site_refinement_flags_adp
S1 S 0.81941(7) 0.19329(5) 0.35101(2) 0.01442(10) Uani 1 1 d . .
S2 S 0.07277(8) 0.39704(6) 0.13165(2) 0.01861(11) Uani 1 1 d . .
O2 O 1.2703(2) 0.00704(16) 0.43775(7) 0.0163(2) Uani 1 1 d . .
O1 O 1.2847(2) 0.23788(17) 0.51277(7) 0.0187(2) Uani 1 1 d . .
H1 H 1.432(6) 0.143(5) 0.5309(19) 0.062(9) Uiso 1 1 d . .
O4 O 0.1422(3) 0.7618(2) 0.02600(10) 0.0349(3) Uani 1 1 d . .
O3 O -0.2861(3) 0.9268(2) 0.05175(10) 0.0369(4) Uani 1 1 d . .
H3 H -0.187(6) 1.061(4) 0.0135(18) 0.057(8) Uiso 1 1 d . .
C1 C 0.5528(3) 0.3766(2) 0.31015(9) 0.0126(3) Uani 1 1 d . .
C2 C 0.4271(3) 0.3268(2) 0.24815(9) 0.0137(3) Uani 1 1 d . .
C3 C 0.2147(3) 0.4653(2) 0.21213(9) 0.0142(3) Uani 1 1 d . .
C4 C 0.1254(3) 0.6469(2) 0.24008(10) 0.0160(3) Uani 1 1 d . .
H4 H -0.021649 0.738950 0.216722 0.019 Uiso 1 1 calc R U
C5 C 0.2517(3) 0.6916(2) 0.30166(10) 0.0161(3) Uani 1 1 d . .
H5 H 0.190371 0.814649 0.320243 0.019 Uiso 1 1 calc R U
C6 C 0.4668(3) 0.5588(2) 0.33664(10) 0.0148(3) Uani 1 1 d . .
H6 H 0.554668 0.591451 0.378103 0.018 Uiso 1 1 calc R U
C7 C 0.9388(3) 0.3087(2) 0.42361(10) 0.0142(3) Uani 1 1 d . .
H7A H 0.990077 0.424865 0.394946 0.017 Uiso 1 1 calc R U
H7B H 0.795106 0.346633 0.469143 0.017 Uiso 1 1 calc R U
C8 C 1.1806(3) 0.1683(2) 0.45827(9) 0.0141(3) Uani 1 1 d . .
C9 C -0.1902(3) 0.6034(3) 0.10327(11) 0.0210(3) Uani 1 1 d . .
H9A H -0.306705 0.566949 0.068111 0.025 Uiso 1 1 calc R U
H9B H -0.303250 0.644727 0.154603 0.025 Uiso 1 1 calc R U
C10 C -0.0923(4) 0.7722(3) 0.05653(11) 0.0245(4) Uani 1 1 d . .
C11 C 0.5239(3) 0.1290(2) 0.22117(11) 0.0199(3) Uani 1 1 d . .
H11A H 0.398810 0.111099 0.184400 0.030 Uiso 1 1 calc R U
H11B H 0.530824 0.033797 0.270375 0.030 Uiso 1 1 calc R U
H11C H 0.704838 0.113453 0.191208 0.030 Uiso 1 1 calc R U

loop_
_atom_site_aniso_label
_atom_site_aniso_U_11
_atom_site_aniso_U_22
_atom_site_aniso_U_33
_atom_site_aniso_U_23
_atom_site_aniso_U_13
_atom_site_aniso_U_12
S1 0.01346(17) 0.01108(17) 0.01845(19) -0.00227(13) -0.00556(14) -0.00041(13)
S2 0.0208(2) 0.0207(2) 0.01571(19) -0.00332(14) -0.00659(15) -0.00478(15)
O2 0.0157(5) 0.0143(5) 0.0189(5) -0.0031(4) -0.0052(4) -0.0016(4)
O1 0.0191(6) 0.0157(5) 0.0217(6) -0.0049(4) -0.0096(5) -0.0001(4)
O4 0.0287(7) 0.0385(8) 0.0358(8) 0.0065(6) -0.0038(6) -0.0107(6)
O3 0.0386(8) 0.0274(7) 0.0381(8) 0.0008(6) 0.0029(7) -0.0022(6)
C1 0.0110(6) 0.0118(6) 0.0144(6) -0.0003(5) -0.0016(5) -0.0021(5)
C2 0.0139(6) 0.0123(6) 0.0148(7) -0.0022(5) -0.0010(5) -0.0028(5)
C3 0.0149(7) 0.0157(7) 0.0126(6) -0.0018(5) -0.0022(5) -0.0043(5)
C4 0.0152(7) 0.0145(7) 0.0162(7) -0.0006(5) -0.0039(6) 0.0001(5)
C5 0.0175(7) 0.0114(6) 0.0188(7) -0.0038(5) -0.0021(6) -0.0014(5)
C6 0.0152(7) 0.0137(6) 0.0164(7) -0.0041(5) -0.0033(5) -0.0032(5)
C7 0.0130(6) 0.0133(6) 0.0167(7) -0.0019(5) -0.0044(5) -0.0022(5)
C8 0.0137(6) 0.0151(7) 0.0139(7) -0.0003(5) -0.0024(5) -0.0048(5)
C9 0.0211(8) 0.0242(8) 0.0189(8) 0.0012(6) -0.0084(6) -0.0062(6)
C10 0.0278(9) 0.0284(9) 0.0181(8) -0.0028(7) -0.0064(7) -0.0062(7)
C11 0.0209(8) 0.0149(7) 0.0250(8) -0.0075(6) -0.0055(6) -0.0022(6)

loop_
_atom_type_symbol
_atom_type_description
_atom_type_scat_dispersion_real
_atom_type_scat_dispersion_imag
_atom_type_scat_source
C C 0.0033 0.0016 'International Tables Vol C Tables 4.2.6.8 and 6.1.1.4'
H H 0.0000 0.0000 'International Tables Vol C Tables 4.2.6.8 and 6.1.1.4'
O O 0.0106 0.0060 'International Tables Vol C Tables 4.2.6.8 and 6.1.1.4'
S S 0.1246 0.1234 'International Tables Vol C Tables 4.2.6.8 and 6.1.1.4'

loop_
_geom_angle_atom_site_label_1
_geom_angle_atom_site_label_2
_geom_angle_atom_site_label_3
_geom_angle
C1 S1 C7 102.91(7)
C3 S2 C9 103.84(8)
C8 O1 H1 107.4(19)
C10 O3 H3 107.8(13)
C6 C1 C2 121.07(13)
C6 C1 S1 123.79(12)
C2 C1 S1 115.13(11)
C3 C2 C1 118.53(13)
C3 C2 C11 121.68(14)
C1 C2 C11 119.79(13)
C4 C3 C2 120.21(14)
C4 C3 S2 123.32(12)
C2 C3 S2 116.47(11)
C5 C4 C3 119.99(14)
C5 C4 H4 120.0
C3 C4 H4 120.0
C4 C5 C6 120.87(14)
C4 C5 H5 119.6
C6 C5 H5 119.6
C5 C6 C1 119.29(14)
C5 C6 H6 120.4
C1 C6 H6 120.4
C8 C7 S1 107.48(10)
C8 C7 H7A 110.2
S1 C7 H7A 110.2
C8 C7 H7B 110.2
S1 C7 H7B 110.2
H7A C7 H7B 108.5
O2 C8 O1 123.88(14)
O2 C8 C7 123.39(13)
O1 C8 C7 112.73(13)
C10 C9 S2 114.85(12)
C10 C9 H9A 108.6
S2 C9 H9A 108.6
C10 C9 H9B 108.6
S2 C9 H9B 108.6
H9A C9 H9B 107.5
O4 C10 O3 124.27(18)
O4 C10 C9 123.96(17)
O3 C10 C9 111.76(16)
C2 C11 H11A 109.5
C2 C11 H11B 109.5
H11A C11 H11B 109.5
C2 C11 H11C 109.5
H11A C11 H11C 109.5
H11B C11 H11C 109.5

loop_
_geom_bond_atom_site_label_1
_geom_bond_atom_site_label_2
_geom_bond_distance
S1 C1 1.7690(15)
S1 C7 1.8014(15)
S2 C3 1.7716(15)
S2 C9 1.7889(17)
O2 C8 1.2234(18)
O1 C8 1.3175(18)
O1 H1 0.93(3)
O4 C10 1.232(2)
O3 C10 1.294(2)
O3 H3 1.27(3)
C1 C6 1.399(2)
C1 C2 1.406(2)
C2 C3 1.405(2)
C2 C11 1.508(2)
C3 C4 1.405(2)
C4 C5 1.384(2)
C4 H4 0.9500
C5 C6 1.389(2)
C5 H5 0.9500
C6 H6 0.9500
C7 C8 1.504(2)
C7 H7A 0.9900
C7 H7B 0.9900
C9 C10 1.521(3)
C9 H9A 0.9900
C9 H9B 0.9900
C11 H11A 0.9800
C11 H11B 0.9800
C11 H11C 0.9800

loop_
_geom_hbond_atom_site_label_D
_geom_hbond_atom_site_label_H
_geom_hbond_atom_site_label_A
_geom_hbond_distance_DH
_geom_hbond_distance_HA
_geom_hbond_distance_DA
_geom_hbond_angle_DHA
_geom_hbond_site_symmetry_A
O1 H1 O2 0.93(3) 1.72(3) 2.6452(16) 172(3) 2_856
O3 H3 O4 1.27(3) 1.42(3) 2.674(2) 166(2) 2_575
O3 H3 O3 1.27(3) 2.55(3) 3.540(3) 133.1(18) 2_575

loop_
_geom_torsion_atom_site_label_1
_geom_torsion_atom_site_label_2
_geom_torsion_atom_site_label_3
_geom_torsion_atom_site_label_4
_geom_torsion
C7 S1 C1 C6 -2.83(15)
C7 S1 C1 C2 177.66(11)
C6 C1 C2 C3 1.0(2)
S1 C1 C2 C3 -179.50(11)
C6 C1 C2 C11 -179.80(14)
S1 C1 C2 C11 -0.27(19)
C1 C2 C3 C4 -2.3(2)
C11 C2 C3 C4 178.53(15)
C1 C2 C3 S2 177.70(11)
C11 C2 C3 S2 -1.5(2)
C9 S2 C3 C4 -1.22(16)
C9 S2 C3 C2 178.82(12)
C2 C3 C4 C5 1.8(2)
S2 C3 C4 C5 -178.13(12)
C3 C4 C5 C6 -0.1(2)
C4 C5 C6 C1 -1.2(2)
C2 C1 C6 C5 0.8(2)
S1 C1 C6 C5 -178.73(12)
C1 S1 C7 C8 -176.26(10)
S1 C7 C8 O2 0.36(19)
S1 C7 C8 O1 -179.75(11)
C3 S2 C9 C10 71.42(14)
S2 C9 C10 O4 13.2(2)
S2 C9 C10 O3 -167.78(13)
